data_4061006
loop_
_publ_author_name
'Onodera, Gen'
'Imajima, Hiroaki'
'Yamanashi, Masashi'
'Nishibayashi, Yoshiaki'
'Hidai, Masanobu'
'Uemura, Sakae'

_publ_section_title
;
 Ruthenium-Catalyzed Allylation of Aromatic Compounds and Allylic Ether
 Formation
;
_journal_coden_ASTM ORGND7
_journal_issue 24
_journal_name_full Organometallics
_journal_page_first 5841
_journal_page_last 5848
_journal_paper_doi 10.1021/om049358k
_journal_volume 23
_journal_year 2004
_chemical_formula_sum 'C28 H46 Cl4 F3 O3 Ru2 S3'
_chemical_formula_weight 927.80
_space_group_IT_number 2
_symmetry_cell_setting triclinic
_symmetry_Int_Tables_number 2
_symmetry_space_group_name_Hall '-P 1'
_symmetry_space_group_name_H-M 'P -1'
_cell_angle_alpha 90.36(4)
_cell_angle_beta 93.30(4)
_cell_angle_gamma 110.30(3)
_cell_formula_units_Z 2
_cell_length_a 12.629(4)
_cell_length_b 17.581(7)
_cell_length_c 9.089(4)
_cell_measurement_temperature 296.2
_cell_volume 1888(1)
_exptl_crystal_density_diffrn 1.631
_cod_depositor_comments
;
 Marking attached hydrogen atoms.

 Antanas Vaitkus,
 2018-01-29
;
_cod_original_formula_sum 'C28 H46 Cl4 F3 O3 S3 Ru2 '
_cod_database_code 4061006

loop_
_symmetry_equiv_pos_as_xyz
x,y,z
-x,-y,-z

loop_
_atom_site_label
_atom_site_type_symbol
_atom_site_fract_x
_atom_site_fract_y
_atom_site_fract_z
_atom_site_U_iso_or_equiv
_atom_site_adp_type
_atom_site_occupancy
_atom_site_calc_flag
_atom_site_refinement_flags
_atom_site_disorder_assembly
_atom_site_disorder_group
_atom_site_attached_hydrogens
Ru(1) Ru 0.2278(2) -0.2529(1) -0.2635(2) 0.0447(10) Uani 1.00 d . . . 0
Ru(2) Ru 0.0211(2) -0.2461(1) -0.2462(2) 0.050(1) Uani 1.00 d . . . 0
Cl(1) Cl 0.2568(7) -0.3010(4) -0.0266(7) 0.069(3) Uani 1.00 d . . . 0
Cl(2) Cl -0.0188(6) -0.2918(4) -0.0031(8) 0.069(3) Uani 1.00 d . . . 0
Cl(3) Cl 0.350(2) 0.419(2) 0.877(3) 0.25(1) Uiso 1.00 d . . . 0
Cl(4) Cl 0.481(2) 0.469(2) 0.657(3) 0.23(1) Uiso 1.00 d . . . 0
S(1) S 0.1885(6) -0.1450(4) -0.1690(7) 0.053(3) Uani 1.00 d . . . 0
S(2) S 0.0603(6) -0.3597(4) -0.3154(7) 0.053(3) Uani 1.00 d . . . 0
S(3) S 0.2973 0.1692 0.5921 0.1(2) Uiso 1.00 d . . . 0
F(1) F 0.423(4) 0.202(2) 0.836(5) 0.3170 Uiso 1.00 d G . . 0
F(3) F 0.465(4) 0.138(3) 0.661(4) 0.3170 Uiso 1.00 d G . . 0
F(4) F 0.344(3) 0.073(2) 0.813(5) 0.3170 Uiso 1.00 d G . . 0
O(1) O 0.368(4) 0.232(3) 0.519(5) 0.25(2) Uiso 1.00 d . . . 0
O(2) O 0.254(5) 0.177(4) 0.688(7) 0.39(3) Uiso 1.00 d . . . 0
O(3) O 0.260(4) 0.087(3) 0.496(6) 0.33(3) Uiso 1.00 d . . . 0
C(1) C 0.028(3) -0.442(1) -0.183(3) 0.07(1) Uani 1.00 d . . . 0
C(2) C -0.102(3) -0.484(2) -0.193(4) 0.10(1) Uani 1.00 d . . . 0
C(3) C 0.097(5) -0.494(2) -0.213(4) 0.11(2) Uani 1.00 d . . . 0
C(4) C 0.209(2) -0.125(2) 0.031(2) 0.078(9) Uani 1.00 d . . . 0
C(5) C 0.146(4) -0.071(2) 0.080(4) 0.10(2) Uani 1.00 d . . . 0
C(6) C 0.338(3) -0.089(3) 0.068(3) 0.12(1) Uani 1.00 d . . . 0
C(7) C 0.279(3) -0.250(2) -0.493(4) 0.07(1) Uani 1.00 d . . . 0
C(8) C 0.317(2) -0.308(2) -0.421(3) 0.068(10) Uani 1.00 d . . . 0
C(9) C 0.397(3) -0.267(2) -0.301(3) 0.10(1) Uani 1.00 d . . . 0
C(10) C 0.403(2) -0.184(2) -0.313(3) 0.08(1) Uani 1.00 d . . . 0
C(11) C 0.330(2) -0.171(2) -0.429(3) 0.07(1) Uani 1.00 d . . . 0
C(12) C 0.202(3) -0.279(3) -0.633(3) 0.11(1) Uani 1.00 d . . . 0
C(13) C 0.295(4) -0.391(2) -0.464(5) 0.14(2) Uani 1.00 d . . . 0
C(14) C 0.473(4) -0.300(3) -0.195(5) 0.14(2) Uani 1.00 d . . . 0
C(15) C 0.485(3) -0.109(2) -0.223(5) 0.16(1) Uani 1.00 d . . . 0
C(16) C 0.333(4) -0.092(2) -0.475(5) 0.10(2) Uani 1.00 d . . . 0
C(17) C -0.052(3) -0.148(2) -0.318(3) 0.08(1) Uani 1.00 d . . . 0
C(18) C -0.027(3) -0.184(2) -0.453(4) 0.09(2) Uani 1.00 d . . . 0
C(19) C -0.094(3) -0.265(2) -0.450(3) 0.09(1) Uani 1.00 d . . . 0
C(20) C -0.173(2) -0.287(2) -0.310(4) 0.08(1) Uani 1.00 d . . . 0
C(21) C -0.134(2) -0.207(2) -0.232(5) 0.12(2) Uani 1.00 d . . . 0
C(22) C -0.001(4) -0.054(2) -0.287(5) 0.15(2) Uani 1.00 d . . . 0
C(23) C 0.047(3) -0.139(2) -0.592(3) 0.14(1) Uani 1.00 d . . . 0
C(24) C -0.121(4) -0.328(3) -0.580(4) 0.16(2) Uani 1.00 d . . . 0
C(25) C -0.263(2) -0.357(2) -0.270(8) 0.21(2) Uani 1.00 d . . . 0
C(26) C -0.184(3) -0.188(3) -0.093(4) 0.16(2) Uani 1.00 d . . . 0
C(27) C 0.380(2) 0.141(2) 0.741(3) 0.3644 Uiso 1.00 d . . . 0
C(28) C 0.3920 0.4716 0.7619 0.1(2) Uiso 1.00 d G . . 2
H(1) H 0.0517 -0.4207 -0.0808 0.08(10) Uiso 1.00 calc . . . 0
H(2) H -0.1397 -0.4480 -0.1624 0.1(1) Uiso 1.00 calc . . . 0
H(3) H -0.1304 -0.5056 -0.2872 0.1(1) Uiso 1.00 calc . . . 0
H(4) H -0.1268 -0.5304 -0.1240 0.0(1) Uiso 1.00 calc . . . 0
H(5) H 0.0831 -0.5414 -0.1530 0.2(1) Uiso 1.00 calc . . . 0
H(6) H 0.0793 -0.5165 -0.3161 0.0(1) Uiso 1.00 calc . . . 0
H(7) H 0.1769 -0.4651 -0.2063 0.2(2) Uiso 1.00 calc . . . 0
H(8) H 0.1811 -0.1740 0.0847 0.08(9) Uiso 1.00 calc . . . 0
H(9) H 0.1599 -0.0541 0.1857 -0.1(1) Uiso 1.00 calc . . . 0
H(10) H 0.1674 -0.0186 0.0292 0.0(1) Uiso 1.00 calc . . . 0
H(11) H 0.0643 -0.0938 0.0647 0.1(1) Uiso 1.00 calc . . . 0
H(12) H 0.3719 -0.1215 0.0318 0.3(2) Uiso 1.00 calc . . . 0
H(13) H 0.3630 -0.0366 0.0085 0.0(2) Uiso 1.00 calc . . . 0
H(14) H 0.3547 -0.0723 0.1648 0.3(1) Uiso 1.00 calc . . . 0
H(15) H 0.1836 -0.2355 -0.6773 0.1(1) Uiso 1.00 calc . . . 0
H(16) H 0.2465 -0.2954 -0.7054 -0.1(1) Uiso 1.00 calc . . . 0
H(17) H 0.1389 -0.3225 -0.6167 0.2(1) Uiso 1.00 calc . . . 0
H(18) H 0.2719 -0.4228 -0.3781 0.3(2) Uiso 1.00 calc . . . 0
H(19) H 0.2429 -0.4069 -0.5406 0.2(2) Uiso 1.00 calc . . . 0
H(20) H 0.3669 -0.3944 -0.4876 0.3(1) Uiso 1.00 calc . . . 0
H(21) H 0.4628 -0.3548 -0.2002 0.4(2) Uiso 1.00 calc . . . 0
H(22) H 0.5590 -0.2724 -0.2184 0.2(2) Uiso 1.00 calc . . . 0
H(23) H 0.4784 -0.2827 -0.0916 0.2(2) Uiso 1.00 calc . . . 0
H(24) H 0.5300 -0.1319 -0.1558 0.3(2) Uiso 1.00 calc . . . 0
H(25) H 0.5395 -0.0785 -0.2930 0.1(1) Uiso 1.00 calc . . . 0
H(26) H 0.4506 -0.0821 -0.1799 0.3(2) Uiso 1.00 calc . . . 0
H(27) H 0.4043 -0.0602 -0.5166 0.2(1) Uiso 1.00 calc . . . 0
H(28) H 0.2758 -0.0959 -0.5610 0.0(2) Uiso 1.00 calc . . . 0
H(29) H 0.3174 -0.0594 -0.4035 0.2(1) Uiso 1.00 calc . . . 0
H(30) H 0.0775 -0.0333 -0.2772 0.4(2) Uiso 1.00 calc . . . 0
H(31) H -0.0265 -0.0243 -0.3647 0.2(2) Uiso 1.00 calc . . . 0
H(32) H -0.0295 -0.0384 -0.1964 0.2(2) Uiso 1.00 calc . . . 0
H(33) H 0.0980 -0.1653 -0.6231 0.5(1) Uiso 1.00 calc . . . 0
H(34) H -0.0058 -0.1439 -0.6819 0.2(1) Uiso 1.00 calc . . . 0
H(35) H 0.0873 -0.0831 -0.5780 0.5(1) Uiso 1.00 calc . . . 0
H(36) H -0.1663 -0.3787 -0.5565 0.4(2) Uiso 1.00 calc . . . 0
H(37) H -0.1519 -0.3086 -0.6652 0.3(1) Uiso 1.00 calc . . . 0
H(38) H -0.0480 -0.3313 -0.6119 0.2(2) Uiso 1.00 calc . . . 0
H(39) H -0.3360 -0.3472 -0.2774 0.4(2) Uiso 1.00 calc . . . 0
H(40) H -0.2741 -0.4000 -0.3455 0.1(2) Uiso 1.00 calc . . . 0
H(41) H -0.2541 -0.3765 -0.1788 0.4(2) Uiso 1.00 calc . . . 0
H(42) H -0.1490 -0.1324 -0.0605 0.2(2) Uiso 1.00 calc . . . 0
H(43) H -0.2658 -0.1902 -0.1251 0.3(1) Uiso 1.00 calc . . . 0
H(44) H -0.1930 -0.2227 -0.0169 0.7(2) Uiso 1.00 calc . . . 0

loop_
_atom_site_aniso_label
_atom_site_aniso_U_11
_atom_site_aniso_U_22
_atom_site_aniso_U_33
_atom_site_aniso_U_12
_atom_site_aniso_U_13
_atom_site_aniso_U_23
Ru(1) 0.046(2) 0.045(2) 0.038(2) 0.009(2) 0.002(1) -0.005(1)
Ru(2) 0.055(2) 0.038(2) 0.058(2) 0.020(2) 0.001(2) 0.001(1)
Cl(1) 0.082(6) 0.067(5) 0.055(5) 0.026(5) -0.018(4) 0.003(4)
Cl(2) 0.083(6) 0.055(5) 0.069(5) 0.021(5) 0.027(5) 0.009(4)
S(1) 0.066(6) 0.039(5) 0.044(5) 0.006(4) 0.002(4) -0.001(4)
S(2) 0.069(6) 0.040(5) 0.047(5) 0.016(5) -0.003(4) 0.000(4)
C(1) 0.10(3) 0.05(2) 0.06(2) 0.02(2) -0.01(2) 0.00(1)
C(2) 0.09(2) 0.07(2) 0.10(3) -0.02(2) -0.04(2) 0.02(2)
C(3) 0.21(5) 0.07(2) 0.08(3) 0.07(3) 0.02(2) 0.00(2)
C(4) 0.12(2) 0.05(2) 0.03(1) -0.02(2) -0.02(1) 0.01(1)
C(5) 0.20(4) 0.09(2) 0.07(3) 0.11(3) 0.01(2) -0.02(2)
C(6) 0.14(4) 0.11(3) 0.05(2) -0.05(3) -0.01(2) -0.02(2)
C(7) 0.05(2) 0.05(2) 0.10(3) 0.02(2) 0.02(2) 0.02(2)
C(8) 0.07(2) 0.03(2) 0.07(2) -0.02(2) 0.02(2) -0.06(2)
C(9) 0.14(4) 0.04(2) 0.11(3) 0.01(2) 0.06(3) -0.06(2)
C(10) 0.04(2) 0.11(2) 0.04(2) -0.04(2) 0.02(2) -0.05(2)
C(11) 0.06(2) 0.07(4) 0.06(2) 0.00(2) 0.03(2) 0.01(2)
C(12) 0.11(3) 0.11(3) 0.11(1) 0.04(3) 0.01(2) 0.00(2)
C(13) 0.14(4) 0.14(3) 0.14(3) 0.05(2) 0.01(4) 0.00(3)
C(14) 0.14(4) 0.14(6) 0.14(4) 0.05(3) 0.01(2) 0.00(3)
C(15) 0.16(2) 0.16(3) 0.16(3) 0.05(2) 0.01(3) 0.00(3)
C(16) 0.10(4) 0.10(2) 0.10(3) 0.04(2) 0.01(3) 0.00(2)
C(17) 0.07(3) 0.09(3) 0.09(2) 0.06(3) -0.03(2) -0.02(2)
C(18) 0.09(3) 0.06(2) 0.16(4) 0.06(2) -0.01(3) -0.03(2)
C(19) 0.08(3) 0.12(3) 0.11(3) 0.08(3) -0.06(3) 0.00(3)
C(20) 0.04(2) 0.07(3) 0.14(3) 0.03(2) -0.02(2) 0.03(2)
C(21) 0.00(1) 0.16(3) 0.18(5) 0.03(2) -0.02(2) 0.05(4)
C(22) 0.15(5) 0.15(2) 0.15(4) 0.05(3) 0.01(3) 0.00(2)
C(23) 0.14(3) 0.14(3) 0.14(2) 0.05(3) 0.01(2) 0.00(2)
C(24) 0.16(4) 0.16(4) 0.16(2) 0.06(3) 0.01(3) 0.00(2)
C(25) 0.21(2) 0.21(2) 0.21(7) 0.07(1) 0.01(3) 0.01(4)
C(26) 0.16(3) 0.16(5) 0.16(3) 0.06(4) 0.01(3) 0.00(4)
